data_7052683
loop_
_publ_author_name
'Man, Bradley Y.-W.'
'Bhadbhade, Mohan'
'Messerle, Barbara A.'

_publ_section_title
;
 Rhodium(i) complexes bearing N-donor ligands: catalytic activity
 towards intramolecular cyclization of alkynoic acids and ligand
 lability
;
_journal_issue 8
_journal_name_full 'New Journal of Chemistry'
_journal_page_first 1730
_journal_paper_doi 10.1039/c1nj20094a
_journal_volume 35
_journal_year 2011
_chemical_formula_sum 'C55 H35 B F24 N7 Rh'
_chemical_formula_weight 1363.62
_chemical_name_systematic
;
?
;
_space_group_IT_number 2
_symmetry_cell_setting triclinic
_symmetry_space_group_name_Hall '-P 1'
_symmetry_space_group_name_H-M 'P -1'
_atom_sites_solution_hydrogens geom
_atom_sites_solution_primary direct
_atom_sites_solution_secondary difmap
_audit_creation_method SHELXL-97
_cell_angle_alpha 76.517(3)
_cell_angle_beta 70.710(3)
_cell_angle_gamma 81.166(3)
_cell_formula_units_Z 2
_cell_length_a 12.6013(8)
_cell_length_b 12.8203(8)
_cell_length_c 18.6347(12)
_cell_measurement_reflns_used 5429
_cell_measurement_temperature 150(2)
_cell_measurement_theta_max 23.176
_cell_measurement_theta_min 2.274
_cell_volume 2753.5(3)
_computing_cell_refinement
;
APEX2(Bruker, 2007, Bruker AXS Inc.,Madison, USA)
;
_computing_data_collection
;
APEX2(Bruker, 2007, Bruker AXS Inc., Madison, USA)
;
_computing_data_reduction
;
APEX2(Bruker, 2007, Bruker AXS Inc., Madison, USA)
;
_computing_molecular_graphics 'SHELXTL-Plus. Sheldrick, G. M. (2008)'
_computing_structure_refinement 'SHELXL-97. Sheldrick, G. M. (2008)'
_computing_structure_solution 'SHELXS-97. Sheldrick, G. M. (2008)'
_diffrn_ambient_temperature 150(2)
_diffrn_measured_fraction_theta_full 0.991
_diffrn_measured_fraction_theta_max 0.991
_diffrn_measurement_device_type 'Bruker kappa APEXII CCD Area Detector'
_diffrn_measurement_method '\f scans, and \w scans with \k offsets'
_diffrn_radiation_monochromator graphite
_diffrn_radiation_source 'fine-focus sealed tube'
_diffrn_radiation_type MoK\a
_diffrn_radiation_wavelength 0.71073
_diffrn_reflns_av_R_equivalents 0.0745
_diffrn_reflns_av_sigmaI/netI 0.0991
_diffrn_reflns_limit_h_max 14
_diffrn_reflns_limit_h_min -14
_diffrn_reflns_limit_k_max 14
_diffrn_reflns_limit_k_min -15
_diffrn_reflns_limit_l_max 22
_diffrn_reflns_limit_l_min -22
_diffrn_reflns_number 34509
_diffrn_reflns_theta_full 25.00
_diffrn_reflns_theta_max 25.00
_diffrn_reflns_theta_min 2.65
_exptl_absorpt_coefficient_mu 0.438
_exptl_absorpt_correction_T_max 0.9785
_exptl_absorpt_correction_T_min 0.8012
_exptl_absorpt_correction_type multi-scan
_exptl_absorpt_process_details '(SADABS; Sheldrick, 2003)'
_exptl_crystal_colour yellow
_exptl_crystal_density_diffrn 1.645
_exptl_crystal_density_method 'not measured'
_exptl_crystal_description plates
_exptl_crystal_F_000 1360
_exptl_crystal_size_max 0.53
_exptl_crystal_size_mid 0.13
_exptl_crystal_size_min 0.05
_refine_diff_density_max 1.271
_refine_diff_density_min -0.956
_refine_diff_density_rms 0.117
_refine_ls_extinction_method none
_refine_ls_goodness_of_fit_ref 1.250
_refine_ls_hydrogen_treatment constr
_refine_ls_matrix_type full
_refine_ls_number_parameters 883
_refine_ls_number_reflns 9605
_refine_ls_number_restraints 180
_refine_ls_restrained_S_all 1.270
_refine_ls_R_factor_all 0.1292
_refine_ls_R_factor_gt 0.0753
_refine_ls_shift/su_max 0.001
_refine_ls_shift/su_mean 0.000
_refine_ls_structure_factor_coef Fsqd
_refine_ls_weighting_details 'calc w=1/[\s^2^(Fo^2^)+(0.1000P)^2^+0.5937P] where P=(Fo^2^+2Fc^2^)/3'
_refine_ls_weighting_scheme calc
_refine_ls_wR_factor_gt 0.1890
_refine_ls_wR_factor_ref 0.2188
_reflns_number_gt 6174
_reflns_number_total 9605
_reflns_threshold_expression >2sigma(I)
_cod_data_source_file c1nj20094a.txt
_cod_data_source_block 4b
_cod_depositor_comments
;
The following automatic conversions were performed:

'_symmetry_cell_setting' value 'Triclinic' changed to 'triclinic'
according to /home/saulius/struct/CIF-dictionaries/cif_core.dic
dictionary named 'cif_core.dic' version 2.4.1 from
2010-06-29.

'_exptl_absorpt_correction_type' value 'Multi-scan'
changed to 'multi-scan' according to
/home/saulius/struct/CIF-dictionaries/cif_core.dic dictionary named
'cif_core.dic' version 2.4.1 from 2010-06-29.

Automatic conversion script
Id: cif_fix_values 1715 2011-07-08 13:25:40Z adriana 
;
_cod_original_sg_symbol_H-M P-1
_cod_database_code 7052683

loop_
_symmetry_equiv_pos_as_xyz
'x, y, z'
'-x, -y, -z'

loop_
_atom_site_label
_atom_site_type_symbol
_atom_site_fract_x
_atom_site_fract_y
_atom_site_fract_z
_atom_site_U_iso_or_equiv
_atom_site_adp_type
_atom_site_occupancy
_atom_site_symmetry_multiplicity
_atom_site_calc_flag
_atom_site_refinement_flags
_atom_site_disorder_assembly
_atom_site_disorder_group
Rh1 Rh 0.59197(5) 0.95757(5) 0.68904(4) 0.0221(2) Uani 0.85 1 d P . .
C2 C 0.7705(6) 1.1126(6) 0.8293(5) 0.0395(19) Uani 1 1 d . . .
C3 C 0.7652(7) 1.0768(6) 0.9098(5) 0.047(2) Uani 1 1 d . . .
H3 H 0.7259 1.0164 0.9412 0.056 Uiso 1 1 calc R . .
C4 C 0.8190(9) 1.1337(7) 0.9385(5) 0.064(3) Uani 1 1 d . . .
H4 H 0.8186 1.1112 0.9909 0.077 Uiso 1 1 calc R . .
C5 C 0.8725(8) 1.2203(7) 0.8952(5) 0.059(2) Uani 1 1 d . . .
H5 H 0.9105 1.2565 0.9174 0.071 Uiso 1 1 calc R . .
C6 C 0.8742(7) 1.2585(6) 0.8197(5) 0.051(2) Uani 1 1 d . . .
H6 H 0.9098 1.3221 0.7908 0.061 Uiso 1 1 calc R . .
C7 C 0.8219(6) 1.2016(6) 0.7854(4) 0.0382(18) Uani 1 1 d . . .
N1 N 0.8270(6) 1.2418(6) 0.7091(4) 0.059(2) Uani 1 1 d . . .
H1A H 0.7953 1.2092 0.6858 0.071 Uiso 1 1 calc R . .
H1B H 0.8618 1.3001 0.6838 0.071 Uiso 1 1 calc R . .
N11 N 0.7547(5) 0.9477(5) 0.6925(3) 0.0376(15) Uani 1 1 d . . .
N12 N 0.7903(5) 1.0052(5) 0.7319(4) 0.0378(15) Uani 1 1 d . . .
C13 C 0.9024(6) 0.9877(7) 0.7204(5) 0.054(2) Uani 1 1 d . . .
H13 H 0.9459 1.0186 0.7418 0.065 Uiso 1 1 calc R . .
C14 C 0.9397(7) 0.9173(9) 0.6722(6) 0.077(3) Uani 1 1 d . . .
H14 H 1.0149 0.8865 0.6543 0.093 Uiso 1 1 calc R . .
C15 C 0.8487(7) 0.8984(8) 0.6542(5) 0.062(3) Uani 1 1 d . . .
H15 H 0.8527 0.8550 0.6183 0.074 Uiso 1 1 calc R . .
N21 N 0.5602(4) 1.0935(5) 0.7341(3) 0.0388(16) Uani 1 1 d . . .
N22 N 0.6185(5) 1.1233(4) 0.7734(3) 0.0346(14) Uani 1 1 d . . .
C23 C 0.5686(6) 1.2122(6) 0.8032(5) 0.046(2) Uani 1 1 d . . .
H23 H 0.5916 1.2449 0.8359 0.055 Uiso 1 1 calc R . .
C24 C 0.4786(7) 1.2443(6) 0.7761(5) 0.052(2) Uani 1 1 d . . .
H24 H 0.4264 1.3050 0.7860 0.062 Uiso 1 1 calc R . .
C25 C 0.4766(6) 1.1727(6) 0.7317(5) 0.045(2) Uani 1 1 d . . .
H25 H 0.4244 1.1783 0.7038 0.054 Uiso 1 1 calc R . .
C33 C 0.5264(8) 0.8677(7) 0.9472(5) 0.068(3) Uani 1 1 d . . .
H33 H 0.4587 0.8480 0.9871 0.082 Uiso 1 1 calc R . .
C34 C 0.6286(9) 0.8033(7) 0.9252(6) 0.070(3) Uani 1 1 d . . .
H34 H 0.6411 0.7299 0.9480 0.084 Uiso 1 1 calc R . .
C35 C 0.7058(6) 0.8607(6) 0.8672(5) 0.045(2) Uani 1 1 d . . .
H35 H 0.7813 0.8373 0.8417 0.054 Uiso 1 1 calc R . .
C41 C 0.4218(6) 0.9210(7) 0.7212(5) 0.043(2) Uani 1 1 d . . .
H41 H 0.3902 0.9530 0.7656 0.052 Uiso 1 1 calc R . .
C42 C 0.4557(7) 0.9768(7) 0.6441(5) 0.051(2) Uani 1 1 d . . .
H42 H 0.4516 1.0524 0.6256 0.062 Uiso 1 1 calc R . .
C43 C 0.5010(8) 0.8877(7) 0.5962(5) 0.059(2) Uani 1 1 d . . .
H43 H 0.5077 0.9060 0.5398 0.071 Uiso 1 1 calc R . .
C44 C 0.6071(7) 0.8464(7) 0.6194(5) 0.049(2) Uani 1 1 d . . .
H44 H 0.6827 0.8547 0.5873 0.059 Uiso 1 1 calc R . .
C45 C 0.5741(7) 0.7969(6) 0.6926(6) 0.049(2) Uani 1 1 d . . .
H45 H 0.6223 0.7614 0.7224 0.059 Uiso 1 1 calc R . .
C46 C 0.4430(7) 0.8064(7) 0.7219(6) 0.056(2) Uani 1 1 d . . .
H46 H 0.4049 0.7562 0.7704 0.067 Uiso 1 1 calc R . .
C47 C 0.4212(8) 0.8012(7) 0.6494(6) 0.064(3) Uani 1 1 d . . .
H47A H 0.3415 0.8223 0.6515 0.077 Uiso 1 1 calc R . .
H47B H 0.4448 0.7296 0.6350 0.077 Uiso 1 1 calc R . .
B1 B 0.1927(5) 0.5045(5) 0.7319(4) 0.0182(15) Uani 1 1 d . . .
C51 C 0.1074(5) 0.5598(5) 0.8033(3) 0.0177(13) Uani 1 1 d . . .
C52 C 0.1250(5) 0.6620(5) 0.8075(3) 0.0205(14) Uani 1 1 d . . .
H52 H 0.1903 0.6943 0.7721 0.025 Uiso 1 1 calc R . .
C53 C 0.0520(5) 0.7184(5) 0.8604(4) 0.0233(15) Uani 1 1 d . A .
C54 C -0.0439(5) 0.6758(5) 0.9128(4) 0.0286(16) Uani 1 1 d . . .
H54 H -0.0950 0.7154 0.9491 0.034 Uiso 1 1 calc R . .
C55 C -0.0637(5) 0.5744(5) 0.9111(3) 0.0210(14) Uani 1 1 d . . .
C56 C 0.0113(5) 0.5168(5) 0.8563(3) 0.0190(14) Uani 1 1 d . . .
H56 H -0.0046 0.4470 0.8556 0.023 Uiso 1 1 calc R . .
C57 C 0.0791(4) 0.8283(4) 0.8608(3) 0.0504(12) Uani 1 1 d DU . .
F1A F 0.1479(6) 0.8765(8) 0.7942(4) 0.054(2) Uani 0.50 1 d PDU A 1
F2A F 0.1222(7) 0.8278(8) 0.9167(4) 0.0601(18) Uani 0.50 1 d PDU A 1
F3A F -0.0169(5) 0.8936(7) 0.8740(5) 0.0488(18) Uani 0.50 1 d PDU A 1
F1B F 0.1735(5) 0.8186(7) 0.8819(5) 0.0518(17) Uani 0.50 1 d PDU A 2
F2B F 0.0013(6) 0.8841(7) 0.9082(5) 0.066(2) Uani 0.50 1 d PDU A 2
F3B F 0.1041(7) 0.8903(8) 0.7901(3) 0.0522(19) Uani 0.50 1 d PDU A 2
C58 C -0.1685(5) 0.5239(6) 0.9653(4) 0.0291(16) Uani 1 1 d . . .
F4 F -0.2218(4) 0.5786(4) 1.0224(3) 0.0624(14) Uani 1 1 d . . .
F5 F -0.1475(3) 0.4239(3) 1.0002(3) 0.0589(14) Uani 1 1 d . . .
F6 F -0.2433(3) 0.5217(4) 0.9305(3) 0.0603(14) Uani 1 1 d . . .
C61 C 0.1805(5) 0.3762(5) 0.7433(3) 0.0190(14) Uani 1 1 d . . .
C62 C 0.1840(5) 0.3067(5) 0.8136(4) 0.0225(14) Uani 1 1 d . . .
H62 H 0.1860 0.3367 0.8551 0.027 Uiso 1 1 calc R . .
C63 C 0.1848(5) 0.1963(5) 0.8237(4) 0.0262(15) Uani 1 1 d . . .
C64 C 0.1810(5) 0.1491(5) 0.7651(4) 0.0295(16) Uani 1 1 d . . .
H64 H 0.1791 0.0734 0.7729 0.035 Uiso 1 1 calc R . .
C65 C 0.1799(5) 0.2147(5) 0.6945(4) 0.0237(15) Uani 1 1 d . . .
C66 C 0.1803(5) 0.3257(5) 0.6848(4) 0.0198(14) Uani 1 1 d . . .
H66 H 0.1805 0.3691 0.6358 0.024 Uiso 1 1 calc R . .
C67 C 0.1899(7) 0.1256(6) 0.8981(4) 0.0403(19) Uani 1 1 d . . .
F7 F 0.2079(6) 0.1745(4) 0.9461(3) 0.0800(19) Uani 1 1 d . . .
F8 F 0.0968(4) 0.0765(5) 0.9369(3) 0.087(2) Uani 1 1 d . . .
F9 F 0.2691(4) 0.0449(4) 0.8886(3) 0.0623(15) Uani 1 1 d . . .
C68 C 0.1778(6) 0.1675(6) 0.6290(4) 0.0357(18) Uani 1 1 d . . .
F10 F 0.1759(4) 0.0609(3) 0.6464(3) 0.0575(13) Uani 1 1 d . . .
F11 F 0.2674(4) 0.1896(4) 0.5676(3) 0.0655(15) Uani 1 1 d . . .
F12 F 0.0887(4) 0.2046(4) 0.6051(3) 0.0669(15) Uani 1 1 d . . .
C71 C 0.1550(5) 0.5741(5) 0.6564(3) 0.0178(13) Uani 1 1 d . . .
C72 C 0.0528(5) 0.5556(5) 0.6494(4) 0.0253(15) Uani 1 1 d . . .
H72 H 0.0109 0.4996 0.6854 0.030 Uiso 1 1 calc R . .
C73 C 0.0106(5) 0.6173(5) 0.5908(4) 0.0283(16) Uani 1 1 d . B .
C74 C 0.0672(5) 0.7012(5) 0.5395(4) 0.0272(16) Uani 1 1 d . . .
H74 H 0.0388 0.7434 0.4996 0.033 Uiso 1 1 calc R . .
C75 C 0.1667(5) 0.7228(5) 0.5472(4) 0.0222(14) Uani 1 1 d . C .
C76 C 0.2099(5) 0.6594(5) 0.6038(3) 0.0192(14) Uani 1 1 d . . .
H76 H 0.2796 0.6749 0.6068 0.023 Uiso 1 1 calc R . .
C77 C -0.0979(4) 0.5907(4) 0.5842(3) 0.0561(13) Uani 1 1 d DU . .
F13A F -0.1456(7) 0.5066(5) 0.6344(5) 0.064(2) Uani 0.50 1 d PDU B 1
F14A F -0.0814(8) 0.5722(7) 0.5132(3) 0.0588(19) Uani 0.50 1 d PDU B 1
F15A F -0.1751(6) 0.6752(5) 0.5909(5) 0.0578(19) Uani 0.50 1 d PDU B 1
F13B F -0.1065(7) 0.4840(4) 0.6053(5) 0.058(2) Uani 0.50 1 d PDU B 2
F14B F -0.1093(8) 0.6193(7) 0.5140(3) 0.064(2) Uani 0.50 1 d PDU B 2
F15B F -0.1868(7) 0.6352(7) 0.6326(5) 0.071(2) Uani 0.50 1 d PDU B 2
C78 C 0.2280(4) 0.8179(4) 0.4934(3) 0.0431(11) Uani 1 1 d DU . .
F16A F 0.2048(7) 0.8477(7) 0.4263(4) 0.0492(17) Uani 0.50 1 d PDU C 1
F17A F 0.2029(7) 0.9048(6) 0.5259(4) 0.0480(18) Uani 0.50 1 d PDU C 1
F18A F 0.3398(4) 0.7972(7) 0.4756(5) 0.0444(18) Uani 0.50 1 d PDU C 1
F16B F 0.1675(7) 0.9110(6) 0.5032(5) 0.056(2) Uani 0.50 1 d PDU C 2
F17B F 0.3281(5) 0.8255(8) 0.5007(5) 0.0487(18) Uani 0.50 1 d PDU C 2
F18B F 0.2469(7) 0.8104(7) 0.4199(3) 0.0517(18) Uani 0.50 1 d PDU C 2
C81 C 0.3246(4) 0.5116(4) 0.7227(3) 0.0154(13) Uani 1 1 d . . .
C82 C 0.4105(5) 0.4951(5) 0.6554(4) 0.0197(14) Uani 1 1 d . . .
H82 H 0.3900 0.4860 0.6127 0.024 Uiso 1 1 calc R . .
C83 C 0.5233(5) 0.4915(5) 0.6476(4) 0.0236(15) Uani 1 1 d . . .
C84 C 0.5571(5) 0.5017(5) 0.7095(4) 0.0247(15) Uani 1 1 d . . .
H84 H 0.6348 0.4991 0.7049 0.030 Uiso 1 1 calc R . .
C85 C 0.4747(5) 0.5155(5) 0.7776(4) 0.0226(14) Uani 1 1 d . . .
C86 C 0.3612(5) 0.5206(5) 0.7844(4) 0.0199(14) Uani 1 1 d . . .
H86 H 0.3066 0.5305 0.8321 0.024 Uiso 1 1 calc R . .
C87 C 0.6109(5) 0.4724(6) 0.5741(4) 0.0319(17) Uani 1 1 d . . .
F19 F 0.5017(5) 0.4247(4) 0.8948(3) 0.0718(16) Uani 1 1 d . . .
F20 F 0.4430(5) 0.5866(4) 0.8888(3) 0.0704(16) Uani 1 1 d . . .
F21 F 0.6117(4) 0.5482(6) 0.8283(3) 0.095(2) Uani 1 1 d . . .
C88 C 0.5087(6) 0.5189(6) 0.8467(4) 0.0383(18) Uani 1 1 d . . .
F22 F 0.7048(3) 0.4205(5) 0.5856(3) 0.0666(16) Uani 1 1 d . . .
F23 F 0.6409(4) 0.5648(4) 0.5246(3) 0.0748(16) Uani 1 1 d . . .
F24 F 0.5760(3) 0.4165(4) 0.5357(2) 0.0455(11) Uani 1 1 d . . .
N31 N 0.6519(5) 0.9591(5) 0.8535(4) 0.0403(16) Uani 1 1 d . . .
N32 N 0.5462(7) 0.9618(7) 0.8997(5) 0.080(3) Uani 1 1 d . . .
Rh2 Rh 0.6540(4) 1.0617(3) 0.8479(3) 0.0336(10) Uani 0.15 1 d P . .
C1 C 0.7076(7) 1.0510(6) 0.7993(5) 0.0357(18) Uani 1 1 d . . .

loop_
_atom_site_aniso_label
_atom_site_aniso_U_11
_atom_site_aniso_U_22
_atom_site_aniso_U_33
_atom_site_aniso_U_23
_atom_site_aniso_U_13
_atom_site_aniso_U_12
Rh1 0.0225(3) 0.0187(3) 0.0275(4) -0.0070(3) -0.0096(3) -0.0011(2)
C2 0.036(4) 0.036(4) 0.055(5) -0.022(4) -0.017(4) -0.003(3)
C3 0.072(6) 0.040(5) 0.046(5) -0.004(4) -0.045(5) -0.004(4)
C4 0.111(8) 0.045(5) 0.054(6) -0.006(5) -0.048(6) -0.013(5)
C5 0.078(6) 0.058(6) 0.058(6) 0.001(5) -0.048(5) -0.015(5)
C6 0.055(5) 0.037(5) 0.068(6) -0.007(4) -0.024(5) -0.014(4)
C7 0.043(4) 0.038(4) 0.036(5) -0.005(4) -0.016(4) -0.005(4)
N1 0.080(5) 0.059(5) 0.047(5) -0.002(4) -0.024(4) -0.034(4)
N11 0.036(3) 0.045(4) 0.043(4) -0.031(3) -0.018(3) 0.011(3)
N12 0.032(3) 0.036(4) 0.045(4) -0.013(3) -0.010(3) -0.001(3)
C13 0.023(4) 0.065(6) 0.078(7) -0.032(5) -0.011(4) 0.004(4)
C14 0.033(5) 0.122(9) 0.101(8) -0.090(8) -0.012(5) 0.009(5)
C15 0.044(5) 0.070(6) 0.070(6) -0.041(5) -0.008(5) 0.019(5)
N21 0.019(3) 0.051(4) 0.041(4) -0.005(3) -0.010(3) 0.008(3)
N22 0.045(4) 0.023(3) 0.035(4) -0.010(3) -0.014(3) 0.007(3)
C23 0.048(5) 0.030(4) 0.062(6) -0.016(4) -0.016(4) 0.001(4)
C24 0.044(5) 0.033(4) 0.091(7) -0.011(5) -0.040(5) 0.005(4)
C25 0.035(4) 0.033(4) 0.077(6) -0.025(4) -0.026(4) 0.013(3)
C33 0.066(6) 0.050(6) 0.057(6) 0.014(5) 0.001(5) 0.005(5)
C34 0.088(7) 0.041(5) 0.068(7) 0.006(5) -0.014(6) -0.015(5)
C35 0.035(4) 0.032(4) 0.057(5) 0.003(4) -0.009(4) 0.003(3)
C41 0.040(4) 0.053(5) 0.044(5) -0.019(4) -0.018(4) 0.001(4)
C42 0.062(5) 0.038(5) 0.065(6) -0.017(4) -0.033(5) 0.005(4)
C43 0.072(6) 0.069(6) 0.054(6) -0.025(5) -0.039(5) 0.002(5)
C44 0.048(5) 0.053(5) 0.060(6) -0.032(5) -0.023(5) 0.002(4)
C45 0.045(5) 0.039(5) 0.076(7) -0.020(5) -0.032(5) -0.002(4)
C46 0.053(5) 0.051(5) 0.065(6) -0.006(5) -0.019(5) -0.013(4)
C47 0.071(6) 0.042(5) 0.092(8) -0.007(5) -0.044(6) -0.010(5)
B1 0.015(3) 0.013(3) 0.025(4) -0.005(3) -0.006(3) 0.002(3)
C51 0.014(3) 0.016(3) 0.021(3) -0.005(3) -0.005(3) 0.006(2)
C52 0.018(3) 0.021(3) 0.020(3) -0.005(3) -0.001(3) -0.003(3)
C53 0.022(3) 0.020(3) 0.026(4) -0.007(3) -0.004(3) -0.001(3)
C54 0.029(4) 0.027(4) 0.027(4) -0.011(3) -0.005(3) 0.007(3)
C55 0.020(3) 0.021(3) 0.020(3) -0.004(3) -0.004(3) 0.002(3)
C56 0.022(3) 0.015(3) 0.022(3) -0.003(3) -0.011(3) -0.001(3)
C57 0.059(3) 0.029(2) 0.067(3) -0.024(2) -0.016(2) 0.000(2)
F1A 0.060(4) 0.028(4) 0.074(3) -0.020(3) -0.012(3) -0.005(3)
F2A 0.075(4) 0.038(4) 0.077(4) -0.023(3) -0.031(3) 0.003(3)
F3A 0.062(3) 0.027(3) 0.062(4) -0.025(3) -0.019(3) 0.004(3)
F1B 0.068(3) 0.034(3) 0.065(4) -0.029(3) -0.022(3) -0.007(3)
F2B 0.068(3) 0.035(4) 0.089(4) -0.038(3) 0.001(3) -0.008(3)
F3B 0.057(4) 0.028(4) 0.074(3) -0.014(3) -0.020(3) -0.003(3)
C58 0.018(3) 0.035(4) 0.030(4) -0.004(3) -0.004(3) 0.002(3)
F4 0.055(3) 0.070(3) 0.043(3) -0.025(3) 0.025(2) -0.020(3)
F5 0.032(2) 0.042(3) 0.073(3) 0.022(2) 0.000(2) -0.006(2)
F6 0.031(2) 0.099(4) 0.049(3) 0.005(3) -0.014(2) -0.028(2)
C61 0.015(3) 0.018(3) 0.022(4) -0.003(3) -0.003(3) -0.001(2)
C62 0.023(3) 0.020(3) 0.023(4) -0.005(3) -0.006(3) 0.001(3)
C63 0.033(4) 0.018(3) 0.026(4) -0.003(3) -0.009(3) 0.000(3)
C64 0.034(4) 0.017(3) 0.034(4) -0.004(3) -0.005(3) -0.005(3)
C65 0.021(3) 0.026(4) 0.027(4) -0.011(3) -0.007(3) 0.001(3)
C66 0.016(3) 0.022(3) 0.021(3) -0.002(3) -0.006(3) 0.001(3)
C67 0.061(5) 0.019(4) 0.036(5) -0.006(3) -0.010(4) 0.002(4)
F7 0.178(6) 0.032(3) 0.046(3) -0.006(2) -0.063(4) 0.009(3)
F8 0.066(3) 0.097(4) 0.061(4) 0.041(3) -0.008(3) -0.012(3)
F9 0.084(3) 0.047(3) 0.043(3) -0.003(2) -0.023(3) 0.032(3)
C68 0.046(4) 0.026(4) 0.036(5) -0.010(3) -0.010(4) -0.007(3)
F10 0.104(4) 0.029(2) 0.055(3) -0.017(2) -0.039(3) -0.006(2)
F11 0.086(4) 0.076(4) 0.035(3) -0.027(3) 0.004(3) -0.032(3)
F12 0.084(4) 0.070(3) 0.079(4) -0.039(3) -0.062(3) 0.021(3)
C71 0.014(3) 0.018(3) 0.020(3) -0.005(3) -0.003(3) 0.000(2)
C72 0.015(3) 0.024(3) 0.035(4) -0.006(3) -0.008(3) 0.003(3)
C73 0.022(3) 0.032(4) 0.033(4) -0.008(3) -0.013(3) 0.004(3)
C74 0.030(4) 0.027(4) 0.023(4) -0.004(3) -0.011(3) 0.008(3)
C75 0.024(3) 0.021(3) 0.021(4) -0.006(3) -0.006(3) 0.003(3)
C76 0.020(3) 0.021(3) 0.018(3) -0.010(3) -0.003(3) 0.000(3)
C77 0.032(2) 0.057(3) 0.091(3) -0.010(3) -0.040(3) 0.000(2)
F13A 0.033(4) 0.066(3) 0.099(4) 0.000(3) -0.038(4) -0.005(3)
F14A 0.037(4) 0.061(4) 0.091(4) -0.015(3) -0.041(3) 0.006(3)
F15A 0.032(3) 0.061(3) 0.093(5) -0.015(3) -0.039(4) 0.004(3)
F13B 0.033(4) 0.056(3) 0.095(5) -0.005(3) -0.039(4) -0.007(3)
F14B 0.039(4) 0.070(4) 0.095(4) 0.000(3) -0.048(3) 0.000(4)
F15B 0.037(3) 0.070(4) 0.111(4) -0.021(4) -0.027(4) -0.003(3)
C78 0.058(2) 0.036(2) 0.035(2) -0.0006(19) -0.016(2) -0.009(2)
F16A 0.068(4) 0.042(4) 0.034(3) 0.008(3) -0.017(3) -0.009(3)
F17A 0.063(4) 0.034(3) 0.043(4) -0.003(3) -0.011(3) -0.012(3)
F18A 0.054(3) 0.036(4) 0.040(4) -0.002(3) -0.010(3) -0.013(3)
F16B 0.069(4) 0.036(3) 0.046(4) 0.007(3) -0.004(3) -0.003(3)
F17B 0.057(3) 0.042(4) 0.045(4) 0.005(3) -0.014(3) -0.022(3)
F18B 0.069(4) 0.049(4) 0.031(3) 0.003(3) -0.014(3) -0.008(3)
C81 0.015(3) 0.009(3) 0.022(3) -0.001(2) -0.006(3) 0.000(2)
C82 0.020(3) 0.019(3) 0.023(4) -0.006(3) -0.010(3) 0.001(3)
C83 0.019(3) 0.024(3) 0.027(4) -0.007(3) -0.007(3) 0.003(3)
C84 0.016(3) 0.022(3) 0.037(4) -0.007(3) -0.010(3) 0.002(3)
C85 0.031(3) 0.018(3) 0.023(4) -0.007(3) -0.012(3) -0.003(3)
C86 0.019(3) 0.019(3) 0.023(3) -0.009(3) -0.005(3) 0.001(3)
C87 0.017(3) 0.055(5) 0.026(4) -0.021(4) -0.004(3) 0.004(3)
F19 0.118(4) 0.061(3) 0.051(3) -0.007(3) -0.057(3) 0.015(3)
F20 0.093(4) 0.084(4) 0.063(3) -0.050(3) -0.049(3) 0.019(3)
F21 0.047(3) 0.210(7) 0.051(3) -0.036(4) -0.020(3) -0.047(4)
C88 0.034(4) 0.051(5) 0.038(5) -0.017(4) -0.018(4) 0.001(4)
F22 0.025(2) 0.130(5) 0.057(3) -0.055(3) -0.017(2) 0.024(3)
F23 0.077(4) 0.078(4) 0.044(3) -0.012(3) 0.026(3) -0.030(3)
F24 0.029(2) 0.074(3) 0.040(3) -0.036(2) -0.0076(19) 0.009(2)
N31 0.046(4) 0.028(4) 0.048(4) -0.002(3) -0.019(3) -0.003(3)
N32 0.059(5) 0.083(6) 0.062(5) 0.005(5) 0.011(4) 0.002(5)
Rh2 0.035(2) 0.031(2) 0.031(3) -0.003(2) -0.009(2) 0.0040(18)
C1 0.038(4) 0.031(4) 0.041(5) -0.003(4) -0.020(4) 0.000(4)

loop_
_atom_type_symbol
_atom_type_description
_atom_type_scat_dispersion_real
_atom_type_scat_dispersion_imag
_atom_type_scat_source
C C 0.0033 0.0016 'International Tables Vol C Tables 4.2.6.8 and 6.1.1.4'
H H 0.0000 0.0000 'International Tables Vol C Tables 4.2.6.8 and 6.1.1.4'
B B 0.0013 0.0007 'International Tables Vol C Tables 4.2.6.8 and 6.1.1.4'
N N 0.0061 0.0033 'International Tables Vol C Tables 4.2.6.8 and 6.1.1.4'
F F 0.0171 0.0103 'International Tables Vol C Tables 4.2.6.8 and 6.1.1.4'
Rh Rh -1.1178 0.9187 'International Tables Vol C Tables 4.2.6.8 and 6.1.1.4'

loop_
_geom_angle_atom_site_label_1
_geom_angle_atom_site_label_2
_geom_angle_atom_site_label_3
_geom_angle
_geom_angle_site_symmetry_1
_geom_angle_site_symmetry_3
_geom_angle_publ_flag
N21 Rh1 N11 88.2(2) . . ?
N21 Rh1 C44 164.1(3) . . ?
N11 Rh1 C44 101.0(3) . . ?
N21 Rh1 C45 154.0(3) . . ?
N11 Rh1 C45 101.2(3) . . ?
C44 Rh1 C45 36.8(3) . . ?
N21 Rh1 C42 99.6(3) . . ?
N11 Rh1 C42 160.0(3) . . ?
C44 Rh1 C42 67.6(3) . . ?
C45 Rh1 C42 79.7(3) . . ?
N21 Rh1 C41 96.9(3) . . ?
N11 Rh1 C41 158.8(3) . . ?
C44 Rh1 C41 79.1(3) . . ?
C45 Rh1 C41 66.1(3) . . ?
C42 Rh1 C41 38.8(3) . . ?
C7 C2 C3 121.6(7) . . ?
C7 C2 C1 122.1(7) . . ?
C3 C2 C1 116.1(7) . . ?
C7 C2 Rh2 138.3(7) . . ?
C3 C2 Rh2 89.3(6) . . ?
C1 C2 Rh2 35.9(4) . . ?
C4 C3 C2 116.9(8) . . ?
C4 C3 Rh2 153.7(7) . . ?
C2 C3 Rh2 48.3(4) . . ?
C5 C4 C3 122.0(8) . . ?
C4 C5 C6 122.0(9) . . ?
C5 C6 C7 118.9(8) . . ?
C2 C7 N1 124.5(7) . . ?
C2 C7 C6 118.4(7) . . ?
N1 C7 C6 117.1(7) . . ?
C15 N11 N12 103.5(6) . . ?
C15 N11 Rh1 131.5(6) . . ?
N12 N11 Rh1 124.7(4) . . ?
C13 N12 N11 112.1(6) . . ?
C13 N12 C1 124.0(7) . . ?
N11 N12 C1 120.9(5) . . ?
C13 N12 Rh2 124.0(6) . . ?
N11 N12 Rh2 118.7(4) . . ?
C1 N12 Rh2 5.5(3) . . ?
C14 C13 N12 105.6(8) . . ?
C13 C14 C15 106.9(8) . . ?
N11 C15 C14 111.8(8) . . ?
N22 N21 C25 104.7(6) . . ?
N22 N21 Rh1 127.0(4) . . ?
C25 N21 Rh1 128.3(5) . . ?
N21 N22 C23 112.6(6) . . ?
N21 N22 C1 122.4(6) . . ?
C23 N22 C1 123.0(7) . . ?
N21 N22 Rh2 131.5(5) . . ?
C23 N22 Rh2 95.2(5) . . ?
C1 N22 Rh2 36.1(3) . . ?
N22 C23 C24 105.0(7) . . ?
N22 C23 Rh2 46.6(4) . . ?
C24 C23 Rh2 138.2(6) . . ?
C23 C24 C25 107.7(7) . . ?
N21 C25 C24 109.5(7) . . ?
N32 C33 C34 104.3(8) . . ?
C35 C34 C33 110.2(8) . . ?
C34 C35 N31 104.5(7) . . ?
C34 C35 Rh2 113.7(6) . . ?
N31 C35 Rh2 16.8(3) . . ?
C42 C41 C46 108.7(7) . . ?
C42 C41 Rh1 70.0(5) . . ?
C46 C41 Rh1 97.9(5) . . ?
C41 C42 C43 104.4(7) . . ?
C41 C42 Rh1 71.3(5) . . ?
C43 C42 Rh1 95.9(5) . . ?
C44 C43 C42 99.4(6) . . ?
C44 C43 C47 100.1(7) . . ?
C42 C43 C47 98.2(7) . . ?
C45 C44 C43 107.0(8) . . ?
C45 C44 Rh1 71.6(5) . . ?
C43 C44 Rh1 97.0(5) . . ?
C44 C45 C46 108.3(7) . . ?
C44 C45 Rh1 71.6(5) . . ?
C46 C45 Rh1 96.0(5) . . ?
C41 C46 C47 101.0(7) . . ?
C41 C46 C45 99.8(7) . . ?
C47 C46 C45 99.0(8) . . ?
C46 C47 C43 96.0(7) . . ?
C81 B1 C61 104.5(4) . . ?
C81 B1 C51 111.8(5) . . ?
C61 B1 C51 113.8(5) . . ?
C81 B1 C71 113.2(5) . . ?
C61 B1 C71 111.1(5) . . ?
C51 B1 C71 102.7(4) . . ?
C56 C51 C52 116.1(5) . . ?
C56 C51 B1 124.8(5) . . ?
C52 C51 B1 118.7(5) . . ?
C53 C52 C51 122.7(6) . . ?
C52 C53 C54 121.1(6) . . ?
C52 C53 C57 118.7(5) . . ?
C54 C53 C57 120.2(5) . . ?
C55 C54 C53 118.0(6) . . ?
C54 C55 C56 120.7(6) . . ?
C54 C55 C58 120.9(6) . . ?
C56 C55 C58 118.4(6) . . ?
C51 C56 C55 121.3(6) . . ?
F2A C57 F2B 75.5(5) . . ?
F2A C57 F1A 108.1(4) . . ?
F2B C57 F1A 121.7(7) . . ?
F2A C57 F3B 127.4(7) . . ?
F2B C57 F3B 107.3(4) . . ?
F1A C57 F3B 25.0(5) . . ?
F2A C57 F3A 106.5(4) . . ?
F2B C57 F3A 31.5(5) . . ?
F1A C57 F3A 105.5(4) . . ?
F3B C57 F3A 83.8(5) . . ?
F2A C57 F1B 33.3(4) . . ?
F2B C57 F1B 106.1(4) . . ?
F1A C57 F1B 81.0(5) . . ?
F3B C57 F1B 105.0(4) . . ?
F3A C57 F1B 133.9(6) . . ?
F2A C57 C53 112.6(6) . . ?
F2B C57 C53 116.6(6) . . ?
F1A C57 C53 114.6(6) . . ?
F3B C57 C53 111.9(6) . . ?
F3A C57 C53 109.0(6) . . ?
F1B C57 C53 109.0(5) . . ?
F6 C58 F5 107.3(6) . . ?
F6 C58 F4 105.6(5) . . ?
F5 C58 F4 105.9(6) . . ?
F6 C58 C55 112.9(5) . . ?
F5 C58 C55 112.9(5) . . ?
F4 C58 C55 111.8(6) . . ?
C66 C61 C62 115.5(5) . . ?
C66 C61 B1 124.6(5) . . ?
C62 C61 B1 119.5(6) . . ?
C63 C62 C61 121.9(6) . . ?
C62 C63 C64 121.0(6) . . ?
C62 C63 C67 120.5(6) . . ?
C64 C63 C67 118.5(6) . . ?
C63 C64 C65 118.7(6) . . ?
C64 C65 C66 119.8(6) . . ?
C64 C65 C68 120.7(6) . . ?
C66 C65 C68 119.5(6) . . ?
C61 C66 C65 123.1(6) . . ?
F7 C67 F8 105.7(7) . . ?
F7 C67 F9 106.2(7) . . ?
F8 C67 F9 103.2(6) . . ?
F7 C67 C63 114.5(6) . . ?
F8 C67 C63 113.4(7) . . ?
F9 C67 C63 112.9(6) . . ?
F12 C68 F11 106.1(6) . . ?
F12 C68 F10 105.5(6) . . ?
F11 C68 F10 106.7(6) . . ?
F12 C68 C65 113.0(6) . . ?
F11 C68 C65 111.5(6) . . ?
F10 C68 C65 113.4(6) . . ?
C76 C71 C72 116.3(5) . . ?
C76 C71 B1 124.9(5) . . ?
C72 C71 B1 118.3(5) . . ?
C71 C72 C73 121.8(6) . . ?
C74 C73 C72 120.5(6) . . ?
C74 C73 C77 120.1(5) . . ?
C72 C73 C77 119.3(6) . . ?
C73 C74 C75 118.4(6) . . ?
C76 C75 C74 120.9(6) . . ?
C76 C75 C78 119.9(5) . . ?
C74 C75 C78 119.3(5) . . ?
C75 C76 C71 122.2(6) . . ?
F14B C77 F13A 121.6(8) . . ?
F14B C77 F15B 107.9(4) . . ?
F13A C77 F15B 76.6(5) . . ?
F14B C77 F15A 77.3(5) . . ?
F13A C77 F15A 107.2(4) . . ?
F15B C77 F15A 35.2(4) . . ?
F14B C77 F14A 28.3(4) . . ?
F13A C77 F14A 106.7(4) . . ?
F15B C77 F14A 131.2(6) . . ?
F15A C77 F14A 104.9(4) . . ?
F14B C77 F13B 106.2(4) . . ?
F13A C77 F13B 29.9(5) . . ?
F15B C77 F13B 105.9(4) . . ?
F15A C77 F13B 132.4(6) . . ?
F14A C77 F13B 83.1(6) . . ?
F14B C77 C73 115.3(6) . . ?
F13A C77 C73 116.5(6) . . ?
F15B C77 C73 110.9(6) . . ?
F15A C77 C73 110.6(5) . . ?
F14A C77 C73 110.2(6) . . ?
F13B C77 C73 110.1(6) . . ?
F16B C78 F17B 107.0(4) . . ?
F16B C78 F16A 79.7(5) . . ?
F17B C78 F16A 123.6(7) . . ?
F16B C78 F18B 106.9(4) . . ?
F17B C78 F18B 106.5(4) . . ?
F16A C78 F18B 28.5(4) . . ?
F16B C78 F18A 128.1(6) . . ?
F17B C78 F18A 27.0(5) . . ?
F16A C78 F18A 106.5(4) . . ?
F18B C78 F18A 83.1(5) . . ?
F16B C78 F17A 30.2(4) . . ?
F17B C78 F17A 80.7(5) . . ?
F16A C78 F17A 106.5(4) . . ?
F18B C78 F17A 129.9(6) . . ?
F18A C78 F17A 106.1(4) . . ?
F16B C78 C75 112.0(5) . . ?
F17B C78 C75 114.5(6) . . ?
F16A C78 C75 113.8(5) . . ?
F18B C78 C75 109.6(6) . . ?
F18A C78 C75 111.7(5) . . ?
F17A C78 C75 111.7(5) . . ?
C82 C81 C86 115.2(5) . . ?
C82 C81 B1 121.5(5) . . ?
C86 C81 B1 122.8(5) . . ?
C83 C82 C81 123.3(6) . . ?
C82 C83 C84 120.2(6) . . ?
C82 C83 C87 120.5(6) . . ?
C84 C83 C87 119.3(5) . . ?
C85 C84 C83 118.2(6) . . ?
C84 C85 C86 121.2(6) . . ?
C84 C85 C88 119.2(6) . . ?
C86 C85 C88 119.5(6) . . ?
C85 C86 C81 121.9(6) . . ?
F22 C87 F24 107.2(6) . . ?
F22 C87 F23 106.2(6) . . ?
F24 C87 F23 105.5(6) . . ?
F22 C87 C83 112.7(6) . . ?
F24 C87 C83 113.0(5) . . ?
F23 C87 C83 111.8(6) . . ?
F20 C88 F21 105.6(7) . . ?
F20 C88 F19 104.6(6) . . ?
F21 C88 F19 108.5(7) . . ?
F20 C88 C85 113.1(6) . . ?
F21 C88 C85 113.2(6) . . ?
F19 C88 C85 111.4(6) . . ?
Rh2 N31 N32 91.0(6) . . ?
Rh2 N31 C35 145.8(6) . . ?
N32 N31 C35 110.9(7) . . ?
Rh2 N31 C1 40.1(4) . . ?
N32 N31 C1 125.6(7) . . ?
C35 N31 C1 123.3(7) . . ?
C33 N32 N31 110.1(8) . . ?
C33 N32 Rh2 144.9(8) . . ?
N31 N32 Rh2 43.9(4) . . ?
C1 Rh2 N31 79.0(6) . . ?
C1 Rh2 N22 65.3(5) . . ?
N31 Rh2 N22 108.1(5) . . ?
C1 Rh2 C2 66.5(6) . . ?
N31 Rh2 C2 120.6(5) . . ?
N22 Rh2 C2 99.6(4) . . ?
C1 Rh2 N32 118.6(7) . . ?
N31 Rh2 N32 45.1(4) . . ?
N22 Rh2 N32 104.5(4) . . ?
C2 Rh2 N32 155.1(5) . . ?
C1 Rh2 C3 100.4(6) . . ?
N31 Rh2 C3 106.0(4) . . ?
N22 Rh2 C3 139.1(4) . . ?
C2 Rh2 C3 42.4(4) . . ?
N32 Rh2 C3 115.5(4) . . ?
C1 Rh2 C23 97.1(6) . . ?
N31 Rh2 C23 138.2(4) . . ?
N22 Rh2 C23 38.2(3) . . ?
C2 Rh2 C23 94.4(4) . . ?
N32 Rh2 C23 108.4(4) . . ?
C3 Rh2 C23 115.6(4) . . ?
C1 Rh2 N12 8.7(5) . . ?
N31 Rh2 N12 70.6(4) . . ?
N22 Rh2 N12 70.9(3) . . ?
C2 Rh2 N12 70.8(3) . . ?
N32 Rh2 N12 111.4(4) . . ?
C3 Rh2 N12 100.6(3) . . ?
C23 Rh2 N12 104.6(3) . . ?
C1 Rh2 C35 75.6(6) . . ?
N31 Rh2 C35 17.4(3) . . ?
N22 Rh2 C35 120.1(4) . . ?
C2 Rh2 C35 104.3(4) . . ?
N32 Rh2 C35 57.8(3) . . ?
C3 Rh2 C35 89.6(3) . . ?
C23 Rh2 C35 154.7(4) . . ?
N12 Rh2 C35 67.0(3) . . ?
Rh2 C1 N31 60.8(6) . . ?
Rh2 C1 N22 78.5(6) . . ?
N31 C1 N22 106.1(6) . . ?
Rh2 C1 C2 77.6(7) . . ?
N31 C1 C2 116.7(7) . . ?
N22 C1 C2 109.9(6) . . ?
Rh2 C1 N12 165.9(8) . . ?
N31 C1 N12 105.3(6) . . ?
N22 C1 N12 109.9(6) . . ?
C2 C1 N12 108.7(6) . . ?

loop_
_geom_bond_atom_site_label_1
_geom_bond_atom_site_label_2
_geom_bond_distance
_geom_bond_site_symmetry_2
_geom_bond_publ_flag
Rh1 N21 2.036(7) . ?
Rh1 N11 2.056(6) . ?
Rh1 C44 2.090(8) . ?
Rh1 C45 2.090(8) . ?
Rh1 C42 2.106(8) . ?
Rh1 C41 2.123(7) . ?
C2 C7 1.354(10) . ?
C2 C3 1.445(11) . ?
C2 C1 1.500(10) . ?
C2 Rh2 1.598(8) . ?
C3 C4 1.361(11) . ?
C3 Rh2 2.142(8) . ?
C4 C5 1.339(12) . ?
C5 C6 1.372(11) . ?
C6 C7 1.421(11) . ?
C7 N1 1.378(9) . ?
N11 C15 1.316(9) . ?
N11 N12 1.362(8) . ?
N12 C13 1.348(9) . ?
N12 C1 1.517(11) . ?
N12 Rh2 2.458(8) . ?
C13 C14 1.345(11) . ?
C14 C15 1.366(12) . ?
N21 N22 1.340(8) . ?
N21 C25 1.351(8) . ?
N22 C23 1.359(9) . ?
N22 C1 1.478(9) . ?
N22 Rh2 1.594(7) . ?
C23 C24 1.359(11) . ?
C23 Rh2 2.186(8) . ?
C24 C25 1.378(11) . ?
C33 N32 1.323(11) . ?
C33 C34 1.411(12) . ?
C34 C35 1.346(11) . ?
C35 N31 1.348(9) . ?
C35 Rh2 2.530(8) . ?
C41 C42 1.404(11) . ?
C41 C46 1.450(11) . ?
C42 C43 1.538(11) . ?
C43 C44 1.521(11) . ?
C43 C47 1.547(12) . ?
C44 C45 1.319(11) . ?
C45 C46 1.554(11) . ?
C46 C47 1.483(12) . ?
B1 C81 1.629(8) . ?
B1 C61 1.634(9) . ?
B1 C51 1.639(9) . ?
B1 C71 1.651(9) . ?
C51 C56 1.381(8) . ?
C51 C52 1.387(8) . ?
C52 C53 1.368(8) . ?
C53 C54 1.374(9) . ?
C53 C57 1.501(8) . ?
C54 C55 1.371(9) . ?
C55 C56 1.408(8) . ?
C55 C58 1.502(9) . ?
C57 F2A 1.322(4) . ?
C57 F2B 1.327(4) . ?
C57 F1A 1.330(4) . ?
C57 F3B 1.335(4) . ?
C57 F3A 1.347(4) . ?
C57 F1B 1.351(4) . ?
C58 F6 1.316(8) . ?
C58 F5 1.326(7) . ?
C58 F4 1.343(8) . ?
C61 C66 1.392(8) . ?
C61 C62 1.412(8) . ?
C62 C63 1.383(8) . ?
C63 C64 1.384(9) . ?
C63 C67 1.483(9) . ?
C64 C65 1.388(9) . ?
C65 C66 1.394(9) . ?
C65 C68 1.492(9) . ?
C67 F7 1.299(9) . ?
C67 F8 1.322(9) . ?
C67 F9 1.323(8) . ?
C68 F12 1.323(8) . ?
C68 F11 1.326(8) . ?
C68 F10 1.331(8) . ?
C71 C76 1.386(8) . ?
C71 C72 1.397(8) . ?
C72 C73 1.397(9) . ?
C73 C74 1.373(9) . ?
C73 C77 1.508(8) . ?
C74 C75 1.384(9) . ?
C75 C76 1.383(8) . ?
C75 C78 1.516(8) . ?
C77 F14B 1.323(4) . ?
C77 F13A 1.325(4) . ?
C77 F15B 1.331(4) . ?
C77 F15A 1.340(4) . ?
C77 F14A 1.342(4) . ?
C77 F13B 1.343(4) . ?
C78 F16B 1.330(4) . ?
C78 F17B 1.332(4) . ?
C78 F16A 1.334(4) . ?
C78 F18B 1.335(4) . ?
C78 F18A 1.335(4) . ?
C78 F17A 1.337(4) . ?
C81 C82 1.395(8) . ?
C81 C86 1.405(8) . ?
C82 C83 1.376(8) . ?
C83 C84 1.392(9) . ?
C83 C87 1.494(9) . ?
C84 C85 1.377(9) . ?
C85 C86 1.386(8) . ?
C85 C88 1.496(9) . ?
C87 F22 1.322(7) . ?
C87 F24 1.328(8) . ?
C87 F23 1.340(9) . ?
F19 C88 1.322(9) . ?
F20 C88 1.312(8) . ?
F21 C88 1.318(8) . ?
N31 Rh2 1.299(7) . ?
N31 N32 1.327(9) . ?
N31 C1 1.460(10) . ?
N32 Rh2 1.873(10) . ?
Rh2 C1 0.959(8) . ?
